data_7013766
loop_
_publ_author_name
'Zhang, Kehua'
'Zhang, Wu'
'Wang, Shaowu'
'Sheng, Enhong'
'Yang, Gaosheng'
'Xie, Meihua'
'Zhou, Shuangliu'
'Feng, Yan'
'Mao, Lili'
'Huang, Zixiang'

_publ_section_title
;
 Homolysis of the Ln-N (Ln = Yb, Eu) bond. Synthesis, structural
 characterization and catalytic activity of ytterbium(II) and
 europium(II) complexes with methoxyethyl functionalized indenyl
 ligands.
;
_journal_issue 7
_journal_name_full 'Dalton transactions (Cambridge, England : 2003)'
_journal_page_first 1029
_journal_page_last 1037
_journal_paper_doi 10.1039/b314115b
_journal_year 2004
_chemical_formula_sum 'C30 H42 Eu O2 Si2'
_chemical_formula_weight 642.78
_chemical_name_systematic
;
?
;
_space_group_IT_number 4
_symmetry_cell_setting monoclinic
_symmetry_space_group_name_Hall 'P 2yb'
_symmetry_space_group_name_H-M 'P 1 21 1'
_atom_sites_solution_hydrogens geom
_atom_sites_solution_primary direct
_atom_sites_solution_secondary difmap
_audit_creation_method SHELXL-97
_cell_angle_alpha 90.00
_cell_angle_beta 95.4450(10)
_cell_angle_gamma 90.00
_cell_formula_units_Z 4
_cell_length_a 10.5365(3)
_cell_length_b 16.2922(5)
_cell_length_c 18.6379(6)
_cell_measurement_reflns_used 7549
_cell_measurement_temperature 293(2)
_cell_measurement_theta_max 24.92
_cell_measurement_theta_min 1.66
_cell_volume 3185.00(17)
_computing_cell_refinement 'Siemens SMART & SAINT'
_computing_data_collection 'Siemens SMART'
_computing_data_reduction 'Siemens SMART & SAINT'
_computing_molecular_graphics 'SHELXL-97 (Sheldrick, 1997)'
_computing_publication_material 'SHELXL-97 (Sheldrick, 1997)'
_computing_structure_refinement 'SHELXL-97 (Sheldrick, 1997)'
_computing_structure_solution 'SHELXS-97 (Sheldrick, 1997)'
_diffrn_ambient_temperature 293(2)
_diffrn_measured_fraction_theta_full 0.984
_diffrn_measured_fraction_theta_max 0.984
_diffrn_measurement_device_type 'SMART CCD'
_diffrn_measurement_method 'phi and omega scans'
_diffrn_radiation_monochromator graphite
_diffrn_radiation_source 'fine-focus sealed tube'
_diffrn_radiation_type MoK\a
_diffrn_radiation_wavelength 0.71073
_diffrn_reflns_av_R_equivalents 0.0298
_diffrn_reflns_av_sigmaI/netI 0.0393
_diffrn_reflns_limit_h_max 12
_diffrn_reflns_limit_h_min -12
_diffrn_reflns_limit_k_max 17
_diffrn_reflns_limit_k_min -19
_diffrn_reflns_limit_l_max 22
_diffrn_reflns_limit_l_min -17
_diffrn_reflns_number 10892
_diffrn_reflns_theta_full 24.92
_diffrn_reflns_theta_max 24.92
_diffrn_reflns_theta_min 1.66
_diffrn_standards_decay_% 0
_diffrn_standards_number 0
_exptl_absorpt_coefficient_mu 2.067
_exptl_absorpt_correction_T_max 1.0000
_exptl_absorpt_correction_T_min 0.5639
_exptl_absorpt_correction_type empirical
_exptl_absorpt_process_details 'SADABS (Sheldrick, 1996)'
_exptl_crystal_density_diffrn 1.340
_exptl_crystal_density_method 'not measured'
_exptl_crystal_F_000 1316
_exptl_crystal_size_max 0.98
_exptl_crystal_size_mid 0.34
_exptl_crystal_size_min 0.26
_refine_diff_density_max 0.659
_refine_diff_density_min -0.644
_refine_diff_density_rms 0.089
_refine_ls_abs_structure_details 'Flack H D (1983), Acta Cryst. A39, 876-881'
_refine_ls_abs_structure_Flack 0.009(14)
_refine_ls_extinction_method none
_refine_ls_goodness_of_fit_ref 1.133
_refine_ls_hydrogen_treatment mixed
_refine_ls_matrix_type full
_refine_ls_number_parameters 632
_refine_ls_number_reflns 8612
_refine_ls_number_restraints 1
_refine_ls_restrained_S_all 1.133
_refine_ls_R_factor_all 0.0480
_refine_ls_R_factor_gt 0.0397
_refine_ls_shift/su_max 0.001
_refine_ls_shift/su_mean 0.000
_refine_ls_structure_factor_coef Fsqd
_refine_ls_weighting_details 'calc w=1/[\s^2^(Fo^2^)+(0.0000P)^2^+9.8667P] where P=(Fo^2^+2Fc^2^)/3'
_refine_ls_weighting_scheme calc
_refine_ls_wR_factor_gt 0.0786
_refine_ls_wR_factor_ref 0.0850
_reflns_number_gt 7922
_reflns_number_total 8612
_reflns_threshold_expression >2sigma(I)
_cod_data_source_file b314115b.txt
_cod_data_source_block compound_3
_cod_depositor_comments
;
The following automatic conversions were performed:
'_symmetry_cell_setting' value 'Monoclinic' changed to 'monoclinic'
according to '/home/saulius/struct/CIF-dictionaries/cif_core.dic'
dictionary named 'cif_core.dic' version 2.4.1 from 2010-06-29.

Automatic conversion script
Id: cif_fix_enum 1527 2010-12-29 10:47:43Z saulius 
;
_cod_original_sg_symbol_H-M P2(1)
_cod_database_code 7013766

loop_
_symmetry_equiv_pos_as_xyz
'x, y, z'
'-x, y+1/2, -z'

loop_
_atom_site_label
_atom_site_type_symbol
_atom_site_fract_x
_atom_site_fract_y
_atom_site_fract_z
_atom_site_U_iso_or_equiv
_atom_site_adp_type
_atom_site_occupancy
_atom_site_symmetry_multiplicity
_atom_site_calc_flag
_atom_site_refinement_flags
_atom_site_disorder_assembly
_atom_site_disorder_group
Eu1 Eu 0.05607(4) 0.43102(2) 0.36741(2) 0.04555(12) Uani 1 1 d . . .
Eu2 Eu 0.52453(4) 0.06989(2) 0.09760(2) 0.04269(11) Uani 1 1 d . . .
Si1 Si 0.3418(3) 0.26100(19) 0.43525(16) 0.0686(8) Uani 1 1 d . . .
Si2 Si -0.0899(3) 0.66352(18) 0.30027(14) 0.0635(8) Uani 1 1 d . . .
Si3 Si 0.8122(3) 0.17942(16) -0.01103(13) 0.0562(7) Uani 1 1 d . . .
Si4 Si 0.4024(4) -0.10054(19) 0.24559(18) 0.0804(9) Uani 1 1 d . . .
O1 O -0.1303(7) 0.3965(5) 0.2739(4) 0.085(2) Uani 1 1 d . . .
O2 O -0.0603(7) 0.3486(4) 0.4617(4) 0.074(2) Uani 1 1 d . . .
O3 O 0.3477(6) 0.1517(4) 0.1511(4) 0.073(2) Uani 1 1 d . . .
O4 O 0.3858(7) 0.0966(4) -0.0238(4) 0.075(2) Uani 1 1 d . . .
C1 C -0.2596(11) 0.4021(9) 0.2894(8) 0.118(6) Uani 1 1 d . . .
H1A H -0.3145 0.3866 0.2476 0.177 Uiso 1 1 calc R . .
H1B H -0.2781 0.4574 0.3026 0.177 Uiso 1 1 calc R . .
H1C H -0.2734 0.3659 0.3286 0.177 Uiso 1 1 calc R . .
C2 C -0.1103(13) 0.3576(11) 0.2097(8) 0.116(6) Uani 1 1 d . . .
H2A H -0.1833 0.3223 0.1975 0.140 Uiso 1 1 calc R . .
H2B H -0.1125 0.3997 0.1728 0.140 Uiso 1 1 calc R . .
C3 C -0.0072(16) 0.3128(12) 0.2034(9) 0.175(10) Uani 1 1 d . . .
H3A H 0.0184 0.3223 0.1555 0.209 Uiso 1 1 calc R . .
H3B H -0.0323 0.2557 0.2055 0.209 Uiso 1 1 calc R . .
C4 C 0.1082(11) 0.3238(8) 0.2552(6) 0.076(3) Uani 1 1 d . . .
C5 C 0.1455(9) 0.2793(6) 0.3165(6) 0.065(3) Uani 1 1 d . . .
H5A H 0.1084 0.2261 0.3274 0.078 Uiso 1 1 calc R . .
C6 C 0.2544(8) 0.3122(6) 0.3560(5) 0.049(2) Uani 1 1 d . . .
C7 C 0.2931(9) 0.3813(6) 0.3147(5) 0.053(2) Uani 1 1 d . . .
C8 C 0.1981(11) 0.3866(7) 0.2512(5) 0.073(4) Uani 1 1 d . . .
C9 C 0.2193(17) 0.4498(12) 0.2020(8) 0.128(7) Uani 1 1 d . . .
H9A H 0.1637 0.4556 0.1605 0.154 Uiso 1 1 calc R . .
C10 C 0.318(2) 0.5015(12) 0.2137(12) 0.158(12) Uani 1 1 d . . .
H10A H 0.3257 0.5430 0.1802 0.190 Uiso 1 1 calc R . .
C11 C 0.4077(16) 0.4970(10) 0.2724(12) 0.131(7) Uani 1 1 d . . .
H11A H 0.4759 0.5335 0.2769 0.157 Uiso 1 1 calc R . .
C12 C 0.3951(10) 0.4361(8) 0.3261(7) 0.082(3) Uani 1 1 d . . .
H12A H 0.4525 0.4329 0.3671 0.098 Uiso 1 1 calc R . .
C13 C 0.2949(17) 0.2995(11) 0.5216(6) 0.145(7) Uani 1 1 d . . .
H13A H 0.3126 0.3572 0.5255 0.217 Uiso 1 1 calc R . .
H13B H 0.3422 0.2710 0.5606 0.217 Uiso 1 1 calc R . .
H13C H 0.2053 0.2904 0.5239 0.217 Uiso 1 1 calc R . .
C14 C 0.3065(18) 0.1480(9) 0.4305(9) 0.156(7) Uani 1 1 d . . .
H14A H 0.2167 0.1394 0.4319 0.234 Uiso 1 1 calc R . .
H14B H 0.3522 0.1208 0.4707 0.234 Uiso 1 1 calc R . .
H14C H 0.3327 0.1261 0.3864 0.234 Uiso 1 1 calc R . .
C15 C 0.5165(12) 0.2725(14) 0.4329(9) 0.192(11) Uani 1 1 d . . .
H15A H 0.5387 0.3296 0.4356 0.288 Uiso 1 1 calc R . .
H15B H 0.5414 0.2497 0.3889 0.288 Uiso 1 1 calc R . .
H15C H 0.5599 0.2440 0.4732 0.288 Uiso 1 1 calc R . .
C16 C -0.1001(14) 0.2649(8) 0.4514(8) 0.111(5) Uani 1 1 d . . .
H16A H -0.1409 0.2467 0.4925 0.167 Uiso 1 1 calc R . .
H16B H -0.0270 0.2311 0.4459 0.167 Uiso 1 1 calc R . .
H16C H -0.1588 0.2608 0.4090 0.167 Uiso 1 1 calc R . .
C17 C -0.1254(13) 0.3909(9) 0.5152(7) 0.098(4) Uani 1 1 d . . .
H17A H -0.1365 0.3537 0.5548 0.117 Uiso 1 1 calc R . .
H17B H -0.2094 0.4071 0.4942 0.117 Uiso 1 1 calc R . .
C18 C -0.0549(16) 0.4653(8) 0.5439(6) 0.106(5) Uani 1 1 d . . .
H18A H 0.0214 0.4482 0.5733 0.128 Uiso 1 1 calc R . .
H18B H -0.1080 0.4954 0.5746 0.128 Uiso 1 1 calc R . .
C19 C -0.0170(13) 0.5225(6) 0.4842(5) 0.070(3) Uani 1 1 d . . .
C20 C -0.0964(10) 0.5564(7) 0.4273(5) 0.064(3) Uani 1 1 d . . .
H20A H -0.1898 0.5555 0.4244 0.077 Uiso 1 1 calc R . .
C21 C -0.0255(10) 0.6003(5) 0.3793(5) 0.053(2) Uani 1 1 d . . .
C22 C 0.1070(11) 0.5969(6) 0.4115(5) 0.059(3) Uani 1 1 d . . .
C23 C 0.1098(12) 0.5480(6) 0.4766(5) 0.068(3) Uani 1 1 d . . .
C24 C 0.2280(15) 0.5307(8) 0.5167(6) 0.090(4) Uani 1 1 d . . .
H24A H 0.2322 0.4975 0.5574 0.108 Uiso 1 1 calc R . .
C25 C 0.3342(15) 0.5642(10) 0.4936(7) 0.105(4) Uani 1 1 d . . .
H25A H 0.4120 0.5536 0.5199 0.126 Uiso 1 1 calc R . .
C26 C 0.3333(13) 0.6146(8) 0.4314(8) 0.099(4) Uani 1 1 d . . .
H26A H 0.4088 0.6372 0.4183 0.119 Uiso 1 1 calc R . .
C27 C 0.2192(12) 0.6300(7) 0.3906(7) 0.080(4) Uani 1 1 d . . .
H27A H 0.2177 0.6623 0.3494 0.096 Uiso 1 1 calc R . .
C28 C -0.0167(14) 0.6336(9) 0.2161(6) 0.111(5) Uani 1 1 d . . .
H28A H -0.0325 0.5764 0.2064 0.167 Uiso 1 1 calc R . .
H28B H 0.0735 0.6432 0.2226 0.167 Uiso 1 1 calc R . .
H28C H -0.0538 0.6658 0.1764 0.167 Uiso 1 1 calc R . .
C29 C -0.2645(12) 0.6481(10) 0.2848(7) 0.115(5) Uani 1 1 d . . .
H29A H -0.3037 0.6645 0.3270 0.173 Uiso 1 1 calc R . .
H29B H -0.2822 0.5912 0.2750 0.173 Uiso 1 1 calc R . .
H29C H -0.2980 0.6806 0.2444 0.173 Uiso 1 1 calc R . .
C30 C -0.0576(15) 0.7752(7) 0.3175(7) 0.114(5) Uani 1 1 d . . .
H30A H -0.0953 0.7919 0.3601 0.170 Uiso 1 1 calc R . .
H30B H -0.0939 0.8067 0.2771 0.170 Uiso 1 1 calc R . .
H30C H 0.0327 0.7843 0.3240 0.170 Uiso 1 1 calc R . .
C31 C 0.2178(11) 0.1397(10) 0.1374(9) 0.129(6) Uani 1 1 d . . .
H31A H 0.1734 0.1784 0.1647 0.193 Uiso 1 1 calc R . .
H31B H 0.1966 0.0849 0.1511 0.193 Uiso 1 1 calc R . .
H31C H 0.1931 0.1473 0.0870 0.193 Uiso 1 1 calc R . .
C32 C 0.3816(16) 0.2181(13) 0.1935(15) 0.253(17) Uani 1 1 d . . .
H32A H 0.3103 0.2559 0.1871 0.304 Uiso 1 1 calc R . .
H32B H 0.3850 0.1988 0.2429 0.304 Uiso 1 1 calc R . .
C33 C 0.4861(10) 0.2635(6) 0.1896(6) 0.069(3) Uani 1 1 d . . .
H33A H 0.5151 0.2818 0.2379 0.083 Uiso 1 1 calc R . .
H33B H 0.4622 0.3120 0.1613 0.083 Uiso 1 1 calc R . .
C34 C 0.5969(8) 0.2240(5) 0.1579(5) 0.048(2) Uani 1 1 d . . .
C35 C 0.6283(8) 0.2289(5) 0.0869(5) 0.045(2) Uani 1 1 d . . .
H35A H 0.5925 0.2703 0.0525 0.054 Uiso 1 1 calc R . .
C36 C 0.7335(8) 0.1784(5) 0.0743(4) 0.046(2) Uani 1 1 d . . .
C37 C 0.7730(9) 0.1404(5) 0.1422(4) 0.047(2) Uani 1 1 d . . .
C38 C 0.6897(9) 0.1707(5) 0.1942(4) 0.050(2) Uani 1 1 d . . .
C39 C 0.7137(10) 0.1443(7) 0.2679(5) 0.066(3) Uani 1 1 d . . .
H39A H 0.6589 0.1610 0.3013 0.079 Uiso 1 1 calc R . .
C40 C 0.8155(11) 0.0951(7) 0.2899(5) 0.077(4) Uani 1 1 d . . .
H40A H 0.8337 0.0821 0.3384 0.093 Uiso 1 1 calc R . .
C41 C 0.8924(10) 0.0646(8) 0.2379(5) 0.081(3) Uani 1 1 d . . .
H41A H 0.9577 0.0281 0.2526 0.097 Uiso 1 1 calc R . .
C42 C 0.8745(9) 0.0866(6) 0.1663(5) 0.064(3) Uani 1 1 d . . .
H42A H 0.9285 0.0663 0.1338 0.077 Uiso 1 1 calc R . .
C43 C 0.6863(12) 0.1928(7) -0.0897(5) 0.087(4) Uani 1 1 d . . .
H43A H 0.6390 0.2422 -0.0833 0.130 Uiso 1 1 calc R . .
H43B H 0.6295 0.1466 -0.0921 0.130 Uiso 1 1 calc R . .
H43C H 0.7267 0.1964 -0.1337 0.130 Uiso 1 1 calc R . .
C44 C 0.9258(12) 0.2676(7) -0.0125(6) 0.092(4) Uani 1 1 d . . .
H44A H 0.9912 0.2623 0.0267 0.138 Uiso 1 1 calc R . .
H44B H 0.8805 0.3181 -0.0077 0.138 Uiso 1 1 calc R . .
H44C H 0.9638 0.2676 -0.0573 0.138 Uiso 1 1 calc R . .
C45 C 0.9040(11) 0.0820(7) -0.0252(5) 0.087(3) Uani 1 1 d . . .
H45A H 0.9683 0.0744 0.0144 0.131 Uiso 1 1 calc R . .
H45B H 0.9438 0.0859 -0.0693 0.131 Uiso 1 1 calc R . .
H45C H 0.8467 0.0360 -0.0278 0.131 Uiso 1 1 calc R . .
C46 C 0.3411(15) 0.1757(7) -0.0476(7) 0.099(5) Uani 1 1 d . . .
H46A H 0.2927 0.1707 -0.0937 0.149 Uiso 1 1 calc R . .
H46B H 0.4126 0.2113 -0.0518 0.149 Uiso 1 1 calc R . .
H46C H 0.2881 0.1982 -0.0134 0.149 Uiso 1 1 calc R . .
C47 C 0.341(2) 0.0332(8) -0.0670(8) 0.195(11) Uani 1 1 d . . .
H47A H 0.2503 0.0434 -0.0784 0.234 Uiso 1 1 calc R . .
H47B H 0.3797 0.0390 -0.1118 0.234 Uiso 1 1 calc R . .
C48 C 0.3519(15) -0.0467(7) -0.0483(6) 0.101(5) Uani 1 1 d . . .
H48A H 0.4001 -0.0736 -0.0833 0.122 Uiso 1 1 calc R . .
H48B H 0.2670 -0.0704 -0.0533 0.122 Uiso 1 1 calc R . .
C49 C 0.4131(10) -0.0693(6) 0.0259(5) 0.061(2) Uani 1 1 d . . .
C50 C 0.3534(9) -0.0671(7) 0.0894(6) 0.067(3) Uani 1 1 d . . .
H50A H 0.2610 -0.0625 0.0912 0.081 Uiso 1 1 calc R . .
C51 C 0.4420(10) -0.0862(6) 0.1508(5) 0.057(3) Uani 1 1 d . . .
C52 C 0.5610(10) -0.1022(5) 0.1214(5) 0.052(2) Uani 1 1 d . . .
C53 C 0.5427(10) -0.0918(5) 0.0446(5) 0.050(2) Uani 1 1 d . . .
C54 C 0.6501(15) -0.0988(6) 0.0032(7) 0.087(4) Uani 1 1 d . . .
H54A H 0.6403 -0.0895 -0.0462 0.104 Uiso 1 1 calc R . .
C55 C 0.7687(14) -0.1194(7) 0.0372(9) 0.099(4) Uani 1 1 d . . .
H55A H 0.8385 -0.1257 0.0107 0.119 Uiso 1 1 calc R . .
C56 C 0.7813(13) -0.1305(7) 0.1116(9) 0.091(4) Uani 1 1 d . . .
H56A H 0.8611 -0.1448 0.1337 0.109 Uiso 1 1 calc R . .
C57 C 0.6845(11) -0.1217(6) 0.1535(7) 0.071(3) Uani 1 1 d . . .
H57A H 0.6989 -0.1284 0.2032 0.086 Uiso 1 1 calc R . .
C58 C 0.4267(18) -0.2059(9) 0.2775(7) 0.142(7) Uani 1 1 d . . .
H58A H 0.5143 -0.2211 0.2754 0.212 Uiso 1 1 calc R . .
H58B H 0.3730 -0.2423 0.2476 0.212 Uiso 1 1 calc R . .
H58C H 0.4056 -0.2099 0.3264 0.212 Uiso 1 1 calc R . .
C59 C 0.494(2) -0.0320(11) 0.3108(8) 0.200(11) Uani 1 1 d . . .
H59A H 0.5839 -0.0428 0.3102 0.300 Uiso 1 1 calc R . .
H59B H 0.4698 -0.0419 0.3584 0.300 Uiso 1 1 calc R . .
H59C H 0.4773 0.0242 0.2978 0.300 Uiso 1 1 calc R . .
C60 C 0.2274(17) -0.0778(18) 0.2482(10) 0.235(13) Uani 1 1 d . . .
H60A H 0.1783 -0.1130 0.2149 0.353 Uiso 1 1 calc R . .
H60B H 0.2111 -0.0215 0.2350 0.353 Uiso 1 1 calc R . .
H60C H 0.2037 -0.0871 0.2960 0.353 Uiso 1 1 calc R . .

loop_
_atom_site_aniso_label
_atom_site_aniso_U_11
_atom_site_aniso_U_22
_atom_site_aniso_U_33
_atom_site_aniso_U_23
_atom_site_aniso_U_13
_atom_site_aniso_U_12
Eu1 0.0458(2) 0.0458(2) 0.0455(2) -0.0092(2) 0.00688(18) 0.0016(2)
Eu2 0.0442(2) 0.0317(2) 0.0514(2) -0.0059(2) 0.00073(18) -0.0020(2)
Si1 0.0656(19) 0.074(2) 0.0678(18) 0.0260(15) 0.0153(15) 0.0196(16)
Si2 0.081(2) 0.0579(17) 0.0518(14) 0.0006(13) 0.0051(14) 0.0110(15)
Si3 0.0673(18) 0.0538(16) 0.0493(14) -0.0035(12) 0.0144(12) -0.0122(14)
Si4 0.101(3) 0.063(2) 0.081(2) 0.0067(15) 0.0295(19) -0.0056(18)
O1 0.060(5) 0.096(6) 0.096(6) -0.035(5) -0.014(4) 0.010(4)
O2 0.080(5) 0.053(4) 0.093(5) 0.004(4) 0.030(4) -0.004(4)
O3 0.050(4) 0.060(4) 0.110(6) -0.029(4) 0.012(4) -0.001(4)
O4 0.093(5) 0.042(4) 0.082(5) 0.002(3) -0.028(4) 0.010(4)
C1 0.059(8) 0.133(14) 0.163(13) -0.042(11) 0.013(8) -0.016(8)
C2 0.065(9) 0.170(16) 0.107(11) -0.011(11) -0.035(8) -0.013(10)
C3 0.113(13) 0.25(2) 0.148(14) -0.130(15) -0.071(11) 0.086(14)
C4 0.057(7) 0.107(9) 0.065(7) -0.039(7) 0.003(5) 0.007(7)
C5 0.054(6) 0.055(6) 0.084(7) -0.025(6) -0.006(5) 0.004(5)
C6 0.035(5) 0.056(6) 0.057(5) -0.006(5) 0.011(4) 0.013(4)
C7 0.047(6) 0.056(6) 0.059(6) 0.008(5) 0.018(5) 0.013(5)
C8 0.087(8) 0.101(9) 0.036(5) 0.010(5) 0.025(5) 0.061(7)
C9 0.142(14) 0.177(19) 0.074(8) 0.050(11) 0.053(9) 0.079(14)
C10 0.19(2) 0.119(14) 0.19(2) 0.107(15) 0.140(19) 0.097(15)
C11 0.105(13) 0.088(11) 0.22(2) 0.035(13) 0.095(14) 0.010(10)
C12 0.068(7) 0.068(7) 0.117(9) 0.006(8) 0.047(6) 0.008(7)
C13 0.184(17) 0.195(17) 0.054(7) 0.019(9) 0.008(9) 0.083(15)
C14 0.20(2) 0.090(11) 0.175(16) 0.066(11) 0.015(14) 0.014(12)
C15 0.064(9) 0.33(3) 0.181(16) 0.152(19) -0.007(10) 0.033(14)
C16 0.106(11) 0.081(9) 0.156(13) 0.009(9) 0.060(10) -0.021(8)
C17 0.112(11) 0.107(10) 0.081(8) 0.029(8) 0.050(8) 0.019(9)
C18 0.187(16) 0.078(8) 0.063(7) 0.007(6) 0.051(8) 0.017(10)
C19 0.112(10) 0.055(6) 0.047(6) -0.007(5) 0.027(6) 0.017(7)
C20 0.074(6) 0.062(7) 0.060(6) -0.008(5) 0.024(5) 0.022(6)
C21 0.078(7) 0.042(5) 0.040(5) 0.000(4) 0.012(5) 0.012(5)
C22 0.081(8) 0.042(6) 0.050(5) -0.007(4) -0.012(5) 0.007(5)
C23 0.107(9) 0.053(7) 0.043(5) -0.016(4) 0.005(5) 0.009(6)
C24 0.141(13) 0.071(8) 0.052(7) -0.015(6) -0.022(8) 0.006(9)
C25 0.130(12) 0.083(9) 0.092(9) -0.008(9) -0.039(8) -0.012(11)
C26 0.087(10) 0.092(10) 0.116(11) -0.024(9) -0.003(9) -0.022(8)
C27 0.085(9) 0.062(7) 0.089(8) -0.009(6) -0.015(7) -0.029(7)
C28 0.139(13) 0.141(12) 0.054(7) 0.007(7) 0.016(7) 0.029(10)
C29 0.093(10) 0.142(13) 0.106(10) 0.010(9) -0.014(8) 0.030(10)
C30 0.160(14) 0.069(9) 0.110(10) 0.018(7) 0.001(10) 0.001(9)
C31 0.054(8) 0.155(14) 0.175(15) -0.051(12) -0.007(9) 0.010(9)
C32 0.099(13) 0.22(2) 0.46(4) -0.27(3) 0.124(19) -0.078(14)
C33 0.071(7) 0.055(6) 0.084(7) -0.021(5) 0.015(6) 0.002(5)
C34 0.042(5) 0.042(5) 0.061(5) -0.019(4) 0.007(4) -0.008(4)
C35 0.050(5) 0.026(4) 0.060(5) -0.001(4) 0.007(4) -0.001(4)
C36 0.048(5) 0.041(5) 0.048(5) -0.003(4) 0.004(4) -0.003(4)
C37 0.055(6) 0.044(5) 0.042(5) 0.002(4) 0.001(4) -0.011(5)
C38 0.053(6) 0.054(5) 0.044(5) -0.012(4) 0.003(4) -0.012(5)
C39 0.064(7) 0.088(8) 0.047(5) -0.013(5) 0.015(5) -0.023(6)
C40 0.073(7) 0.115(11) 0.042(5) 0.019(6) -0.002(5) -0.007(7)
C41 0.087(8) 0.077(7) 0.073(7) 0.015(7) -0.017(6) 0.010(8)
C42 0.057(6) 0.062(7) 0.072(6) 0.001(5) 0.005(5) -0.004(5)
C43 0.108(10) 0.097(9) 0.055(6) -0.007(6) 0.012(6) 0.003(8)
C44 0.101(9) 0.085(8) 0.094(8) -0.014(7) 0.029(7) -0.039(7)
C45 0.120(9) 0.085(8) 0.061(6) -0.010(6) 0.029(6) 0.014(8)
C46 0.130(12) 0.049(7) 0.108(10) 0.012(7) -0.045(9) 0.027(7)
C47 0.39(3) 0.054(8) 0.112(11) 0.011(8) -0.141(16) -0.018(12)
C48 0.157(13) 0.062(9) 0.075(8) 0.002(6) -0.043(8) -0.006(8)
C49 0.090(7) 0.029(4) 0.059(5) -0.007(5) -0.015(5) -0.005(6)
C50 0.054(6) 0.042(5) 0.102(8) -0.006(7) -0.014(5) -0.020(6)
C51 0.067(6) 0.038(6) 0.067(6) 0.003(5) 0.014(5) 0.000(5)
C52 0.064(6) 0.036(5) 0.055(5) -0.003(4) -0.004(5) 0.001(5)
C53 0.072(6) 0.022(5) 0.057(5) -0.015(4) 0.005(5) 0.002(4)
C54 0.159(13) 0.031(5) 0.077(7) -0.012(5) 0.049(8) -0.001(7)
C55 0.102(11) 0.064(8) 0.139(13) 0.012(8) 0.054(10) 0.030(8)
C56 0.079(9) 0.060(7) 0.135(12) 0.016(8) 0.014(9) 0.015(7)
C57 0.070(8) 0.051(6) 0.091(8) -0.002(6) -0.006(6) 0.003(6)
C58 0.22(2) 0.100(11) 0.098(10) 0.032(9) 0.005(11) -0.032(12)
C59 0.35(3) 0.175(18) 0.086(10) -0.043(11) 0.077(14) -0.146(19)
C60 0.169(17) 0.36(3) 0.20(2) 0.15(2) 0.118(16) 0.11(2)

loop_
_atom_type_symbol
_atom_type_description
_atom_type_scat_dispersion_real
_atom_type_scat_dispersion_imag
_atom_type_scat_source
C C 0.0033 0.0016 'International Tables Vol C Tables 4.2.6.8 and 6.1.1.4'
H H 0.0000 0.0000 'International Tables Vol C Tables 4.2.6.8 and 6.1.1.4'
O O 0.0106 0.0060 'International Tables Vol C Tables 4.2.6.8 and 6.1.1.4'
Si Si 0.0817 0.0704 'International Tables Vol C Tables 4.2.6.8 and 6.1.1.4'
Eu Eu -0.1578 3.6682 'International Tables Vol C Tables 4.2.6.8 and 6.1.1.4'

loop_
_geom_angle_atom_site_label_1
_geom_angle_atom_site_label_2
_geom_angle_atom_site_label_3
_geom_angle
_geom_angle_site_symmetry_1
_geom_angle_site_symmetry_3
_geom_angle_publ_flag
O1 Eu1 O2 88.1(3) . . ?
O1 Eu1 C19 113.3(3) . . ?
O2 Eu1 C19 64.5(3) . . ?
O1 Eu1 C23 137.0(3) . . ?
O2 Eu1 C23 86.4(3) . . ?
C19 Eu1 C23 29.3(3) . . ?
O1 Eu1 C4 63.2(3) . . ?
O2 Eu1 C4 108.5(3) . . ?
C19 Eu1 C4 172.8(4) . . ?
C23 Eu1 C4 156.8(4) . . ?
O1 Eu1 C8 81.4(3) . . ?
O2 Eu1 C8 134.3(3) . . ?
C19 Eu1 C8 158.4(4) . . ?
C23 Eu1 C8 129.9(4) . . ?
C4 Eu1 C8 28.7(3) . . ?
O1 Eu1 C5 80.7(3) . . ?
O2 Eu1 C5 88.3(3) . . ?
C19 Eu1 C5 147.8(3) . . ?
C23 Eu1 C5 141.5(3) . . ?
C4 Eu1 C5 28.2(3) . . ?
C8 Eu1 C5 46.2(3) . . ?
O1 Eu1 C22 120.9(3) . . ?
O2 Eu1 C22 112.3(3) . . ?
C19 Eu1 C22 48.2(3) . . ?
C23 Eu1 C22 29.6(3) . . ?
C4 Eu1 C22 139.0(4) . . ?
C8 Eu1 C22 111.2(4) . . ?
C5 Eu1 C22 149.2(3) . . ?
O1 Eu1 C6 108.5(2) . . ?
O2 Eu1 C6 95.4(2) . . ?
C19 Eu1 C6 132.1(3) . . ?
C23 Eu1 C6 114.4(3) . . ?
C4 Eu1 C6 48.1(3) . . ?
C8 Eu1 C6 48.1(3) . . ?
C5 Eu1 C6 28.6(3) . . ?
C22 Eu1 C6 122.7(3) . . ?
O1 Eu1 C7 109.8(3) . . ?
O2 Eu1 C7 124.2(2) . . ?
C19 Eu1 C7 136.3(3) . . ?
C23 Eu1 C7 108.4(3) . . ?
C4 Eu1 C7 48.5(3) . . ?
C8 Eu1 C7 29.9(3) . . ?
C5 Eu1 C7 46.9(3) . . ?
C22 Eu1 C7 102.6(3) . . ?
C6 Eu1 C7 29.1(2) . . ?
O1 Eu1 C20 90.0(3) . . ?
O2 Eu1 C20 77.8(3) . . ?
C19 Eu1 C20 28.4(3) . . ?
C23 Eu1 C20 47.2(3) . . ?
C4 Eu1 C20 151.6(3) . . ?
C8 Eu1 C20 145.9(3) . . ?
C5 Eu1 C20 163.5(3) . . ?
C22 Eu1 C20 46.9(3) . . ?
C6 Eu1 C20 160.2(3) . . ?
C7 Eu1 C20 149.5(3) . . ?
O1 Eu1 C21 92.7(3) . . ?
O2 Eu1 C21 106.0(2) . . ?
C19 Eu1 C21 48.0(3) . . ?
C23 Eu1 C21 48.7(3) . . ?
C4 Eu1 C21 136.5(3) . . ?
C8 Eu1 C21 118.8(3) . . ?
C5 Eu1 C21 164.2(3) . . ?
C22 Eu1 C21 29.5(3) . . ?
C6 Eu1 C21 150.3(3) . . ?
C7 Eu1 C21 124.4(3) . . ?
C20 Eu1 C21 28.3(3) . . ?
O3 Eu2 O4 83.3(2) . . ?
O3 Eu2 C53 134.0(3) . . ?
O4 Eu2 C53 84.4(2) . . ?
O3 Eu2 C35 81.5(2) . . ?
O4 Eu2 C35 88.5(2) . . ?
C53 Eu2 C35 142.2(3) . . ?
O3 Eu2 C34 64.1(2) . . ?
O4 Eu2 C34 107.7(2) . . ?
C53 Eu2 C34 160.5(3) . . ?
C35 Eu2 C34 28.6(2) . . ?
O3 Eu2 C49 108.4(3) . . ?
O4 Eu2 C49 63.3(2) . . ?
C53 Eu2 C49 29.2(3) . . ?
C35 Eu2 C49 147.9(3) . . ?
C34 Eu2 C49 169.7(3) . . ?
O3 Eu2 C52 122.7(3) . . ?
O4 Eu2 C52 110.7(2) . . ?
C53 Eu2 C52 29.3(2) . . ?
C35 Eu2 C52 149.6(3) . . ?
C34 Eu2 C52 141.5(3) . . ?
C49 Eu2 C52 48.0(3) . . ?
O3 Eu2 C50 87.1(3) . . ?
O4 Eu2 C50 77.6(3) . . ?
C53 Eu2 C50 47.0(3) . . ?
C35 Eu2 C50 163.0(3) . . ?
C34 Eu2 C50 149.1(3) . . ?
C49 Eu2 C50 28.3(3) . . ?
C52 Eu2 C50 47.0(3) . . ?
O3 Eu2 C36 109.4(2) . . ?
O4 Eu2 C36 98.0(2) . . ?
C53 Eu2 C36 116.1(3) . . ?
C35 Eu2 C36 28.7(2) . . ?
C34 Eu2 C36 48.3(2) . . ?
C49 Eu2 C36 135.0(3) . . ?
C52 Eu2 C36 122.1(3) . . ?
C50 Eu2 C36 162.5(3) . . ?
O3 Eu2 C38 83.1(2) . . ?
O4 Eu2 C38 134.3(2) . . ?
C53 Eu2 C38 133.6(3) . . ?
C35 Eu2 C38 46.4(3) . . ?
C34 Eu2 C38 28.9(2) . . ?
C49 Eu2 C38 161.2(3) . . ?
C52 Eu2 C38 113.3(3) . . ?
C50 Eu2 C38 144.5(3) . . ?
C36 Eu2 C38 47.5(2) . . ?
O3 Eu2 C51 94.0(3) . . ?
O4 Eu2 C51 106.4(2) . . ?
C53 Eu2 C51 48.2(3) . . ?
C35 Eu2 C51 163.9(3) . . ?
C34 Eu2 C51 136.3(3) . . ?
C49 Eu2 C51 48.1(3) . . ?
C52 Eu2 C51 29.0(3) . . ?
C50 Eu2 C51 29.0(3) . . ?
C36 Eu2 C51 148.0(3) . . ?
C38 Eu2 C51 117.9(3) . . ?
O3 Eu2 C37 110.5(2) . . ?
O4 Eu2 C37 126.6(2) . . ?
C53 Eu2 C37 112.3(3) . . ?
C35 Eu2 C37 46.7(2) . . ?
C34 Eu2 C37 48.2(2) . . ?
C49 Eu2 C37 140.7(3) . . ?
C52 Eu2 C37 103.8(3) . . ?
C50 Eu2 C37 150.3(3) . . ?
C36 Eu2 C37 28.7(2) . . ?
C38 Eu2 C37 29.0(2) . . ?
C51 Eu2 C37 122.8(3) . . ?
C13 Si1 C15 109.6(9) . . ?
C13 Si1 C6 112.8(5) . . ?
C15 Si1 C6 110.7(5) . . ?
C13 Si1 C14 107.9(8) . . ?
C15 Si1 C14 106.9(9) . . ?
C6 Si1 C14 108.7(6) . . ?
C29 Si2 C21 109.2(6) . . ?
C29 Si2 C30 108.6(7) . . ?
C21 Si2 C30 110.7(5) . . ?
C29 Si2 C28 108.4(6) . . ?
C21 Si2 C28 111.6(5) . . ?
C30 Si2 C28 108.3(7) . . ?
C36 Si3 C44 110.9(5) . . ?
C36 Si3 C45 112.8(4) . . ?
C44 Si3 C45 107.8(6) . . ?
C36 Si3 C43 109.0(5) . . ?
C44 Si3 C43 107.6(6) . . ?
C45 Si3 C43 108.6(5) . . ?
C58 Si4 C59 107.7(8) . . ?
C58 Si4 C51 112.9(6) . . ?
C59 Si4 C51 113.3(6) . . ?
C58 Si4 C60 106.5(10) . . ?
C59 Si4 C60 108.4(11) . . ?
C51 Si4 C60 107.8(6) . . ?
C2 O1 C1 115.5(10) . . ?
C2 O1 Eu1 121.2(7) . . ?
C1 O1 Eu1 122.3(7) . . ?
C16 O2 C17 113.3(9) . . ?
C16 O2 Eu1 123.3(7) . . ?
C17 O2 Eu1 120.4(6) . . ?
C32 O3 C31 114.7(11) . . ?
C32 O3 Eu2 118.4(8) . . ?
C31 O3 Eu2 126.7(7) . . ?
C47 O4 C46 114.4(8) . . ?
C47 O4 Eu2 121.3(6) . . ?
C46 O4 Eu2 124.1(6) . . ?
C3 C2 O1 121.4(11) . . ?
C2 C3 C4 120.2(12) . . ?
C5 C4 C8 106.7(9) . . ?
C5 C4 C3 128.7(15) . . ?
C8 C4 C3 124.5(14) . . ?
C5 C4 Eu1 76.8(6) . . ?
C8 C4 Eu1 76.5(5) . . ?
C3 C4 Eu1 110.5(8) . . ?
C4 C5 C6 112.8(10) . . ?
C4 C5 Eu1 75.0(6) . . ?
C6 C5 Eu1 76.9(5) . . ?
C5 C6 C7 106.0(9) . . ?
C5 C6 Si1 124.2(8) . . ?
C7 C6 Si1 128.9(7) . . ?
C5 C6 Eu1 74.5(5) . . ?
C7 C6 Eu1 76.0(5) . . ?
Si1 C6 Eu1 123.5(4) . . ?
C12 C7 C6 132.0(10) . . ?
C12 C7 C8 122.4(10) . . ?
C6 C7 C8 105.6(9) . . ?
C12 C7 Eu1 116.5(6) . . ?
C6 C7 Eu1 74.9(5) . . ?
C8 C7 Eu1 73.3(5) . . ?
C4 C8 C9 135.8(13) . . ?
C4 C8 C7 108.9(9) . . ?
C9 C8 C7 115.3(13) . . ?
C4 C8 Eu1 74.8(5) . . ?
C9 C8 Eu1 116.0(8) . . ?
C7 C8 Eu1 76.8(5) . . ?
C10 C9 C8 121.4(17) . . ?
C9 C10 C11 124.0(16) . . ?
C10 C11 C12 119.4(16) . . ?
C7 C12 C11 117.4(13) . . ?
O2 C17 C18 112.5(11) . . ?
C17 C18 C19 112.8(10) . . ?
C20 C19 C23 108.0(9) . . ?
C20 C19 C18 127.7(12) . . ?
C23 C19 C18 124.3(11) . . ?
C20 C19 Eu1 79.1(5) . . ?
C23 C19 Eu1 75.4(5) . . ?
C18 C19 Eu1 110.5(7) . . ?
C19 C20 C21 111.4(10) . . ?
C19 C20 Eu1 72.5(5) . . ?
C21 C20 Eu1 76.5(5) . . ?
C20 C21 C22 105.1(8) . . ?
C20 C21 Si2 127.1(8) . . ?
C22 C21 Si2 127.1(7) . . ?
C20 C21 Eu1 75.3(5) . . ?
C22 C21 Eu1 73.6(5) . . ?
Si2 C21 Eu1 123.4(4) . . ?
C27 C22 C23 119.9(10) . . ?
C27 C22 C21 132.3(10) . . ?
C23 C22 C21 107.9(10) . . ?
C27 C22 Eu1 115.3(7) . . ?
C23 C22 Eu1 73.1(5) . . ?
C21 C22 Eu1 76.9(5) . . ?
C24 C23 C19 132.6(11) . . ?
C24 C23 C22 119.8(12) . . ?
C19 C23 C22 107.5(10) . . ?
C24 C23 Eu1 110.7(7) . . ?
C19 C23 Eu1 75.3(5) . . ?
C22 C23 Eu1 77.3(5) . . ?
C25 C24 C23 117.7(12) . . ?
C24 C25 C26 123.5(13) . . ?
C27 C26 C25 119.4(13) . . ?
C26 C27 C22 119.6(12) . . ?
C33 C32 O3 125.4(14) . . ?
C32 C33 C34 117.5(10) . . ?
C35 C34 C38 105.7(7) . . ?
C35 C34 C33 127.6(9) . . ?
C38 C34 C33 126.7(8) . . ?
C35 C34 Eu2 75.7(5) . . ?
C38 C34 Eu2 78.1(5) . . ?
C33 C34 Eu2 110.2(6) . . ?
C34 C35 C36 112.5(8) . . ?
C34 C35 Eu2 75.7(5) . . ?
C36 C35 Eu2 78.1(5) . . ?
C35 C36 C37 105.7(8) . . ?
C35 C36 Si3 123.7(6) . . ?
C37 C36 Si3 129.9(7) . . ?
C35 C36 Eu2 73.2(5) . . ?
C37 C36 Eu2 76.4(5) . . ?
Si3 C36 Eu2 122.7(4) . . ?
C42 C37 C36 133.7(9) . . ?
C42 C37 C38 118.8(8) . . ?
C36 C37 C38 107.4(8) . . ?
C42 C37 Eu2 118.4(6) . . ?
C36 C37 Eu2 74.9(5) . . ?
C38 C37 Eu2 74.9(5) . . ?
C34 C38 C39 133.1(9) . . ?
C34 C38 C37 108.7(7) . . ?
C39 C38 C37 118.2(9) . . ?
C34 C38 Eu2 73.0(4) . . ?
C39 C38 Eu2 117.7(6) . . ?
C37 C38 Eu2 76.0(5) . . ?
C40 C39 C38 121.5(9) . . ?
C39 C40 C41 119.0(9) . . ?
C42 C41 C40 122.6(11) . . ?
C41 C42 C37 119.7(10) . . ?
C48 C47 O4 124.0(10) . . ?
C47 C48 C49 119.3(10) . . ?
C50 C49 C53 107.4(8) . . ?
C50 C49 C48 125.6(11) . . ?
C53 C49 C48 126.9(11) . . ?
C50 C49 Eu2 77.3(5) . . ?
C53 C49 Eu2 75.3(5) . . ?
C48 C49 Eu2 111.0(7) . . ?
C49 C50 C51 111.0(9) . . ?
C49 C50 Eu2 74.5(6) . . ?
C51 C50 Eu2 76.6(5) . . ?
C52 C51 C50 105.0(9) . . ?
C52 C51 Si4 128.2(7) . . ?
C50 C51 Si4 126.3(8) . . ?
C52 C51 Eu2 74.2(5) . . ?
C50 C51 Eu2 74.4(5) . . ?
Si4 C51 Eu2 122.4(4) . . ?
C57 C52 C53 118.6(10) . . ?
C57 C52 C51 132.8(10) . . ?
C53 C52 C51 108.6(8) . . ?
C57 C52 Eu2 112.9(6) . . ?
C53 C52 Eu2 74.1(4) . . ?
C51 C52 Eu2 76.8(5) . . ?
C49 C53 C54 132.6(10) . . ?
C49 C53 C52 107.9(8) . . ?
C54 C53 C52 119.3(10) . . ?
C49 C53 Eu2 75.6(5) . . ?
C54 C53 Eu2 110.2(6) . . ?
C52 C53 Eu2 76.7(4) . . ?
C55 C54 C53 119.8(11) . . ?
C54 C55 C56 118.9(12) . . ?
C57 C56 C55 123.8(13) . . ?
C56 C57 C52 119.6(12) . . ?

loop_
_geom_bond_atom_site_label_1
_geom_bond_atom_site_label_2
_geom_bond_distance
_geom_bond_site_symmetry_2
_geom_bond_publ_flag
Eu1 O1 2.561(7) . ?
Eu1 O2 2.609(7) . ?
Eu1 C19 2.806(9) . ?
Eu1 C23 2.806(9) . ?
Eu1 C4 2.819(10) . ?
Eu1 C8 2.840(8) . ?
Eu1 C5 2.841(9) . ?
Eu1 C22 2.861(9) . ?
Eu1 C6 2.871(8) . ?
Eu1 C7 2.886(9) . ?
Eu1 C20 2.888(9) . ?
Eu1 C21 2.904(9) . ?
Eu2 O3 2.567(7) . ?
Eu2 O4 2.611(6) . ?
Eu2 C53 2.826(7) . ?
Eu2 C35 2.827(8) . ?
Eu2 C34 2.827(8) . ?
Eu2 C49 2.829(9) . ?
Eu2 C52 2.860(9) . ?
Eu2 C50 2.865(9) . ?
Eu2 C36 2.889(9) . ?
Eu2 C38 2.893(8) . ?
Eu2 C51 2.894(9) . ?
Eu2 C37 2.908(8) . ?
Si1 C13 1.839(13) . ?
Si1 C15 1.855(14) . ?
Si1 C6 1.862(9) . ?
Si1 C14 1.878(15) . ?
Si2 C29 1.852(13) . ?
Si2 C21 1.870(9) . ?
Si2 C30 1.873(12) . ?
Si2 C28 1.877(11) . ?
Si3 C36 1.863(9) . ?
Si3 C44 1.871(11) . ?
Si3 C45 1.891(11) . ?
Si3 C43 1.895(11) . ?
Si4 C58 1.828(14) . ?
Si4 C59 1.855(15) . ?
Si4 C51 1.868(10) . ?
Si4 C60 1.886(17) . ?
O1 C2 1.387(16) . ?
O1 C1 1.423(13) . ?
O2 C16 1.435(13) . ?
O2 C17 1.438(13) . ?
O3 C32 1.368(15) . ?
O3 C31 1.382(13) . ?
O4 C47 1.366(13) . ?
O4 C46 1.428(11) . ?
C2 C3 1.322(18) . ?
C3 C4 1.490(16) . ?
C4 C5 1.377(15) . ?
C4 C8 1.402(15) . ?
C5 C6 1.409(12) . ?
C6 C7 1.444(13) . ?
C7 C12 1.398(14) . ?
C7 C8 1.478(13) . ?
C8 C9 1.411(18) . ?
C9 C10 1.34(3) . ?
C10 C11 1.38(3) . ?
C11 C12 1.425(19) . ?
C17 C18 1.495(17) . ?
C18 C19 1.533(15) . ?
C19 C20 1.400(14) . ?
C19 C23 1.419(15) . ?
C20 C21 1.414(13) . ?
C21 C22 1.468(14) . ?
C22 C27 1.388(15) . ?
C22 C23 1.448(13) . ?
C23 C24 1.419(16) . ?
C24 C25 1.351(18) . ?
C25 C26 1.420(18) . ?
C26 C27 1.383(16) . ?
C32 C33 1.334(18) . ?
C33 C34 1.501(12) . ?
C34 C35 1.398(12) . ?
C34 C38 1.429(12) . ?
C35 C36 1.418(11) . ?
C36 C37 1.435(11) . ?
C37 C42 1.423(13) . ?
C37 C38 1.453(12) . ?
C38 C39 1.438(13) . ?
C39 C40 1.370(15) . ?
C40 C41 1.411(15) . ?
C41 C42 1.378(13) . ?
C47 C48 1.351(15) . ?
C48 C49 1.515(13) . ?
C49 C50 1.392(13) . ?
C49 C53 1.424(13) . ?
C50 C51 1.440(13) . ?
C51 C52 1.439(13) . ?
C52 C57 1.416(14) . ?
C52 C53 1.437(12) . ?
C53 C54 1.432(15) . ?
C54 C55 1.387(18) . ?
C55 C56 1.393(18) . ?
C56 C57 1.350(17) . ?
